data_7234390
loop_
_publ_author_name
'Bin Wang'
'Feng Liang'
'Hailiang Hu'
'Yuan Liu'
'Zhenhui Kang'
'Liang-Sheng Liao'
'Jian Fan'

_publ_section_title
;
 Strongly phosphorescent platinum(ii) complexes supported by tetradentate
 benzazole-containing ligands
;
_journal_name_full 'Journal of Materials Chemistry C'
_journal_page_first 8212
_journal_page_last 8218
_journal_paper_doi 10.1039/C5TC01449B
_journal_volume 3
_journal_year 2015
_chemical_formula_moiety 'C36 H39 N3 O Pt'
_chemical_formula_sum 'C36 H39 N3 O Pt'
_chemical_formula_weight 724.79
_space_group_IT_number 14
_space_group_name_Hall '-P 2ybc'
_space_group_name_H-M_alt 'P 1 21/c 1'
_symmetry_cell_setting monoclinic
_symmetry_space_group_name_H-M 'P 1 21/c 1'
_atom_sites_solution_hydrogens geom
_atom_sites_solution_primary direct
_atom_sites_solution_secondary difmap
_cell_angle_alpha 90.00
_cell_angle_beta 94.743(2)
_cell_angle_gamma 90.00
_cell_formula_units_Z 4
_cell_length_a 6.9855(8)
_cell_length_b 14.6481(17)
_cell_length_c 29.888(3)
_cell_measurement_reflns_used 2836
_cell_measurement_temperature 296(2)
_cell_measurement_theta_max 21.87
_cell_measurement_theta_min 2.93
_cell_volume 3047.8(6)
_computing_cell_refinement 'Bruker SAINT'
_computing_data_collection 'Bruker APEX2'
_computing_data_reduction 'Bruker SAINT'
_computing_molecular_graphics 'Bruker SHELXTL'
_computing_publication_material 'Bruker SHELXTL'
_computing_structure_refinement 'SHELXL-97 (Sheldrick, 1997)'
_computing_structure_solution 'SHELXS-97 (Sheldrick, 1990)'
_diffrn_ambient_temperature 296(2)
_diffrn_measured_fraction_theta_full 0.991
_diffrn_measured_fraction_theta_max 0.991
_diffrn_measurement_device_type 'Bruker APEX-II CCD'
_diffrn_measurement_method '\f and \w scans'
_diffrn_radiation_monochromator graphite
_diffrn_radiation_source 'fine-focus sealed tube'
_diffrn_radiation_type MoK\a
_diffrn_radiation_wavelength 0.71073
_diffrn_reflns_av_R_equivalents 0.0742
_diffrn_reflns_av_sigmaI/netI 0.0794
_diffrn_reflns_limit_h_max 8
_diffrn_reflns_limit_h_min -8
_diffrn_reflns_limit_k_max 16
_diffrn_reflns_limit_k_min -17
_diffrn_reflns_limit_l_max 35
_diffrn_reflns_limit_l_min -32
_diffrn_reflns_number 15830
_diffrn_reflns_theta_full 25.05
_diffrn_reflns_theta_max 25.05
_diffrn_reflns_theta_min 1.95
_exptl_absorpt_coefficient_mu 4.637
_exptl_absorpt_correction_T_max 0.6542
_exptl_absorpt_correction_T_min 0.3902
_exptl_absorpt_correction_type multi-scan
_exptl_absorpt_process_details '(SADABS; Sheldrick, 2003)'
_exptl_crystal_colour yellow
_exptl_crystal_density_diffrn 1.580
_exptl_crystal_density_method 'not measured'
_exptl_crystal_description rod
_exptl_crystal_F_000 1448
_exptl_crystal_size_max 0.25
_exptl_crystal_size_mid 0.10
_exptl_crystal_size_min 0.10
_refine_diff_density_max 1.414
_refine_diff_density_min -2.322
_refine_diff_density_rms 0.120
_refine_ls_extinction_method none
_refine_ls_goodness_of_fit_ref 1.012
_refine_ls_hydrogen_treatment constr
_refine_ls_matrix_type full
_refine_ls_number_parameters 370
_refine_ls_number_reflns 5354
_refine_ls_number_restraints 20
_refine_ls_restrained_S_all 1.024
_refine_ls_R_factor_all 0.0893
_refine_ls_R_factor_gt 0.0521
_refine_ls_shift/su_max 0.005
_refine_ls_shift/su_mean 0.000
_refine_ls_structure_factor_coef Fsqd
_refine_ls_weighting_details 'calc w=1/[\s^2^(Fo^2^)+(0.0480P)^2^+0.0000P] where P=(Fo^2^+2Fc^2^)/3'
_refine_ls_weighting_scheme calc
_refine_ls_wR_factor_gt 0.0992
_refine_ls_wR_factor_ref 0.1067
_reflns_number_gt 3677
_reflns_number_total 5354
_reflns_threshold_expression >2sigma(I)
_cod_data_source_file J-Mater-Chem-C-2015-3-8212.cif
_cod_data_source_block Pt3
_cod_original_sg_symbol_H-M 'P 21/c'
_cod_database_code 7234390

loop_
_symmetry_equiv_pos_as_xyz
'x, y, z'
'-x, y+1/2, -z+1/2'
'-x, -y, -z'
'x, -y-1/2, z-1/2'

loop_
_atom_site_label
_atom_site_type_symbol
_atom_site_fract_x
_atom_site_fract_y
_atom_site_fract_z
_atom_site_U_iso_or_equiv
_atom_site_adp_type
_atom_site_occupancy
_atom_site_symmetry_multiplicity
_atom_site_calc_flag
_atom_site_refinement_flags
_atom_site_disorder_assembly
_atom_site_disorder_group
Pt1 Pt 0.72607(5) 0.22370(2) 0.272098(10) 0.04363(13) Uani 1 1 d . . .
O1 O 0.7413(8) 0.1917(4) 0.33941(19) 0.0577(17) Uani 1 1 d . . .
N1 N 0.9793(9) 0.2833(5) 0.2803(2) 0.0467(17) Uani 1 1 d . . .
C1 C 0.9051(14) 0.1853(7) 0.3649(3) 0.056(2) Uani 1 1 d . . .
N2 N 1.2573(10) 0.3389(5) 0.3089(2) 0.0506(18) Uani 1 1 d . . .
C2 C 0.9020(17) 0.1322(7) 0.4045(3) 0.077(3) Uani 1 1 d . . .
H2A H 0.7855 0.1090 0.4124 0.093 Uiso 1 1 calc R . .
N3 N 0.4722(9) 0.1627(5) 0.2593(2) 0.0478(17) Uani 1 1 d . . .
C3 C 1.066(2) 0.1141(8) 0.4315(3) 0.096(4) Uani 1 1 d . . .
H3A H 1.0589 0.0769 0.4565 0.115 Uiso 1 1 calc R . .
C4 C 1.2397(18) 0.1500(8) 0.4221(3) 0.080(3) Uani 1 1 d . . .
H4A H 1.3509 0.1382 0.4405 0.096 Uiso 1 1 calc R . .
C5 C 1.2433(15) 0.2032(6) 0.3852(3) 0.063(3) Uani 1 1 d . . .
H5A H 1.3615 0.2266 0.3786 0.076 Uiso 1 1 calc R . .
C6 C 1.0838(13) 0.2255(7) 0.3563(3) 0.052(2) Uani 1 1 d . . .
C7 C 1.1044(12) 0.2846(6) 0.3172(3) 0.048(2) Uani 1 1 d . . .
C8 C 1.2280(12) 0.3711(6) 0.2653(3) 0.047(2) Uani 1 1 d . . .
C9 C 1.3395(14) 0.4274(7) 0.2405(3) 0.061(3) Uani 1 1 d . . .
H9A H 1.4559 0.4515 0.2524 0.073 Uiso 1 1 calc R . .
C10 C 1.2679(15) 0.4448(8) 0.1977(3) 0.070(3) Uani 1 1 d . . .
H10A H 1.3360 0.4834 0.1801 0.084 Uiso 1 1 calc R . .
C11 C 1.0946(14) 0.4066(7) 0.1791(3) 0.060(3) Uani 1 1 d . . .
H11A H 1.0573 0.4184 0.1491 0.072 Uiso 1 1 calc R . .
C12 C 0.9771(13) 0.3530(6) 0.2027(3) 0.047(2) Uani 1 1 d . . .
C13 C 1.0519(12) 0.3357(6) 0.2474(2) 0.0411(19) Uani 1 1 d . . .
C14 C 0.7916(12) 0.3113(6) 0.1836(3) 0.046(2) Uani 1 1 d . . .
C15 C 0.7258(14) 0.3334(7) 0.1385(3) 0.061(3) Uani 1 1 d . . .
H15A H 0.8013 0.3714 0.1223 0.074 Uiso 1 1 calc R . .
C16 C 0.5572(16) 0.3015(7) 0.1181(3) 0.063(3) Uani 1 1 d . . .
C17 C 0.4456(14) 0.2458(6) 0.1436(3) 0.061(3) Uani 1 1 d . . .
H17A H 0.3296 0.2231 0.1306 0.073 Uiso 1 1 calc R . .
C18 C 0.5038(13) 0.2238(7) 0.1877(3) 0.054(2) Uani 1 1 d . . .
C19 C 0.6795(12) 0.2561(6) 0.2085(3) 0.046(2) Uani 1 1 d . . .
C20 C 0.3931(12) 0.1694(7) 0.2165(3) 0.053(2) Uani 1 1 d . . .
C21 C 0.2166(14) 0.1270(8) 0.2042(4) 0.074(3) Uani 1 1 d . . .
H21A H 0.1595 0.1316 0.1751 0.089 Uiso 1 1 calc R . .
C22 C 0.1283(14) 0.0774(8) 0.2370(4) 0.079(3) Uani 1 1 d . . .
H22A H 0.0117 0.0482 0.2296 0.094 Uiso 1 1 calc R . .
C23 C 0.2120(15) 0.0719(7) 0.2791(4) 0.073(3) Uani 1 1 d . . .
H23A H 0.1526 0.0398 0.3010 0.087 Uiso 1 1 calc R . .
C24 C 0.3849(14) 0.1138(7) 0.2896(3) 0.064(3) Uani 1 1 d . . .
H24A H 0.4436 0.1082 0.3186 0.077 Uiso 1 1 calc R . .
C25 C 0.4868(18) 0.3258(9) 0.0699(3) 0.081(3) Uani 1 1 d U . .
C26 C 0.380(3) 0.4070(12) 0.0676(5) 0.157(6) Uani 1 1 d U . .
H26A H 0.2670 0.3994 0.0834 0.236 Uiso 1 1 calc R . .
H26B H 0.3434 0.4216 0.0368 0.236 Uiso 1 1 calc R . .
H26C H 0.4568 0.4557 0.0811 0.236 Uiso 1 1 calc R . .
C27 C 0.658(3) 0.3484(14) 0.0420(6) 0.177(7) Uani 1 1 d U . .
H27A H 0.6101 0.3636 0.0119 0.265 Uiso 1 1 calc R . .
H27B H 0.7408 0.2963 0.0416 0.265 Uiso 1 1 calc R . .
H27C H 0.7278 0.3992 0.0553 0.265 Uiso 1 1 calc R . .
C28 C 0.398(3) 0.2493(12) 0.0443(5) 0.167(7) Uani 1 1 d U . .
H28A H 0.2879 0.2282 0.0587 0.251 Uiso 1 1 calc R . .
H28B H 0.4889 0.2005 0.0432 0.251 Uiso 1 1 calc R . .
H28C H 0.3579 0.2690 0.0144 0.251 Uiso 1 1 calc R . .
C29 C 1.4170(12) 0.3733(7) 0.3394(3) 0.063(3) Uani 1 1 d . . .
H29A H 1.5060 0.4054 0.3217 0.076 Uiso 1 1 calc R . .
H29B H 1.4848 0.3216 0.3534 0.076 Uiso 1 1 calc R . .
C30 C 1.3604(14) 0.4355(8) 0.3753(4) 0.076(3) Uani 1 1 d . . .
H30A H 1.2888 0.3968 0.3948 0.091 Uiso 1 1 calc R . .
C31 C 1.230(2) 0.5087(9) 0.3618(4) 0.118(5) Uani 1 1 d . . .
H31A H 1.1164 0.4806 0.3467 0.141 Uiso 1 1 calc R . .
H31B H 1.2897 0.5440 0.3394 0.141 Uiso 1 1 calc R . .
C32 C 1.1611(19) 0.5744(9) 0.3940(4) 0.104(4) Uani 1 1 d . . .
H32A H 1.0783 0.6182 0.3783 0.156 Uiso 1 1 calc R . .
H32B H 1.2690 0.6053 0.4092 0.156 Uiso 1 1 calc R . .
H32C H 1.0913 0.5427 0.4156 0.156 Uiso 1 1 calc R . .
C33 C 1.5411(16) 0.4662(9) 0.4055(5) 0.111(5) Uani 1 1 d . . .
H33A H 1.6238 0.5005 0.3871 0.134 Uiso 1 1 calc R . .
H33B H 1.5001 0.5074 0.4282 0.134 Uiso 1 1 calc R . .
C34 C 1.659(2) 0.3902(11) 0.4289(5) 0.129(5) Uani 1 1 d . . .
H34A H 1.5720 0.3479 0.4417 0.155 Uiso 1 1 calc R . .
H34B H 1.7242 0.3571 0.4064 0.155 Uiso 1 1 calc R . .
C35 C 1.800(2) 0.4179(13) 0.4635(5) 0.161(7) Uani 1 1 d U . .
H35A H 1.7332 0.4345 0.4896 0.194 Uiso 1 1 calc R . .
H35B H 1.8617 0.4726 0.4535 0.194 Uiso 1 1 calc R . .
C36 C 1.948(2) 0.3520(11) 0.4777(5) 0.136(6) Uani 1 1 d U . .
H36A H 2.0355 0.3786 0.5006 0.203 Uiso 1 1 calc R . .
H36B H 2.0173 0.3354 0.4524 0.203 Uiso 1 1 calc R . .
H36C H 1.8903 0.2986 0.4893 0.203 Uiso 1 1 calc R . .

loop_
_atom_site_aniso_label
_atom_site_aniso_U_11
_atom_site_aniso_U_22
_atom_site_aniso_U_33
_atom_site_aniso_U_23
_atom_site_aniso_U_13
_atom_site_aniso_U_12
Pt1 0.04373(19) 0.0370(2) 0.04943(19) -0.00389(18) -0.00025(13) 0.00139(19)
O1 0.047(3) 0.064(5) 0.062(4) 0.014(3) -0.002(3) -0.008(3)
N1 0.046(4) 0.036(4) 0.057(4) -0.007(4) -0.005(3) 0.005(4)
C1 0.070(7) 0.048(6) 0.051(5) 0.000(4) 0.004(5) 0.003(5)
N2 0.052(5) 0.041(5) 0.058(4) -0.011(4) -0.003(4) -0.001(4)
C2 0.103(9) 0.069(8) 0.059(6) 0.007(5) -0.001(6) -0.015(6)
N3 0.048(4) 0.035(5) 0.060(4) -0.011(4) 0.002(4) 0.002(4)
C3 0.159(13) 0.073(9) 0.051(6) 0.018(6) -0.028(8) -0.002(9)
C4 0.098(9) 0.074(9) 0.063(7) 0.010(6) -0.020(6) -0.008(7)
C5 0.079(7) 0.052(7) 0.057(5) -0.004(5) -0.007(5) 0.001(5)
C6 0.065(6) 0.044(5) 0.045(5) -0.010(5) -0.005(4) 0.004(5)
C7 0.052(5) 0.041(6) 0.051(5) -0.011(4) 0.001(4) 0.006(5)
C8 0.042(5) 0.047(6) 0.052(6) -0.009(4) 0.006(4) 0.004(4)
C9 0.051(6) 0.065(8) 0.069(6) -0.008(5) 0.010(5) -0.009(5)
C10 0.081(8) 0.071(9) 0.062(6) 0.005(5) 0.022(6) -0.008(6)
C11 0.072(7) 0.060(7) 0.049(5) -0.003(5) 0.005(5) 0.002(5)
C12 0.069(6) 0.029(5) 0.047(5) 0.001(4) 0.018(4) 0.009(4)
C13 0.053(5) 0.030(5) 0.041(4) -0.005(4) 0.009(4) 0.004(4)
C14 0.046(5) 0.043(6) 0.049(5) -0.011(4) -0.009(4) 0.008(4)
C15 0.068(6) 0.059(7) 0.055(5) 0.005(5) -0.005(5) 0.000(5)
C16 0.086(7) 0.057(8) 0.045(5) -0.006(4) -0.008(5) 0.008(5)
C17 0.061(6) 0.056(8) 0.062(6) -0.011(5) -0.013(5) 0.005(5)
C18 0.057(5) 0.052(6) 0.051(5) -0.012(5) -0.012(4) 0.005(5)
C19 0.043(5) 0.046(6) 0.048(5) -0.002(4) 0.000(4) 0.005(4)
C20 0.047(5) 0.046(6) 0.068(6) -0.015(5) 0.009(5) 0.000(5)
C21 0.054(6) 0.075(9) 0.091(8) -0.023(6) -0.007(6) -0.007(6)
C22 0.043(6) 0.069(9) 0.123(10) -0.029(7) 0.007(7) -0.015(5)
C23 0.054(6) 0.056(7) 0.110(9) -0.014(6) 0.023(7) -0.013(5)
C24 0.055(6) 0.054(7) 0.085(7) -0.010(6) 0.016(5) 0.001(5)
C25 0.112(9) 0.070(8) 0.058(6) -0.002(6) -0.012(6) 0.012(7)
C26 0.187(10) 0.157(10) 0.126(9) 0.018(8) -0.003(8) 0.055(8)
C27 0.174(10) 0.207(11) 0.146(9) 0.017(8) -0.003(8) -0.001(9)
C28 0.201(11) 0.163(11) 0.130(9) 0.002(7) -0.034(8) -0.036(8)
C29 0.050(5) 0.074(8) 0.064(6) -0.017(5) -0.010(5) -0.008(5)
C30 0.062(6) 0.068(8) 0.092(7) -0.033(6) -0.027(6) 0.003(6)
C31 0.128(11) 0.087(11) 0.128(11) -0.048(9) -0.050(9) 0.042(9)
C32 0.117(10) 0.077(10) 0.113(9) -0.016(8) -0.021(8) 0.018(8)
C33 0.072(8) 0.092(11) 0.160(12) -0.042(9) -0.045(8) 0.001(7)
C34 0.114(11) 0.157(17) 0.109(11) -0.010(10) -0.031(9) -0.013(11)
C35 0.150(15) 0.20(2) 0.118(11) 0.019(12) -0.082(11) -0.043(12)
C36 0.124(12) 0.151(17) 0.126(12) -0.012(10) -0.025(10) -0.029(11)

loop_
_atom_type_symbol
_atom_type_description
_atom_type_scat_dispersion_real
_atom_type_scat_dispersion_imag
_atom_type_scat_source
C C 0.0033 0.0016 'International Tables Vol C Tables 4.2.6.8 and 6.1.1.4'
H H 0.0000 0.0000 'International Tables Vol C Tables 4.2.6.8 and 6.1.1.4'
N N 0.0061 0.0033 'International Tables Vol C Tables 4.2.6.8 and 6.1.1.4'
O O 0.0106 0.0060 'International Tables Vol C Tables 4.2.6.8 and 6.1.1.4'
Pt Pt -1.7033 8.3905 'International Tables Vol C Tables 4.2.6.8 and 6.1.1.4'

loop_
_geom_angle_atom_site_label_1
_geom_angle_atom_site_label_2
_geom_angle_atom_site_label_3
_geom_angle
_geom_angle_site_symmetry_1
_geom_angle_site_symmetry_3
C19 Pt1 N1 95.1(3) . .
C19 Pt1 N3 81.3(3) . .
N1 Pt1 N3 176.0(3) . .
C19 Pt1 O1 173.3(3) . .
N1 Pt1 O1 90.4(2) . .
N3 Pt1 O1 93.4(3) . .
C1 O1 Pt1 123.4(5) . .
C7 N1 C13 108.9(7) . .
C7 N1 Pt1 128.5(6) . .
C13 N1 Pt1 122.6(5) . .
O1 C1 C2 116.5(9) . .
O1 C1 C6 126.6(8) . .
C2 C1 C6 116.9(9) . .
C7 N2 C8 108.1(7) . .
C7 N2 C29 130.6(7) . .
C8 N2 C29 120.7(8) . .
C3 C2 C1 121.9(11) . .
C3 C2 H2A 119.1 . .
C1 C2 H2A 119.1 . .
C24 N3 C20 120.3(8) . .
C24 N3 Pt1 123.8(6) . .
C20 N3 Pt1 115.8(6) . .
C2 C3 C4 121.1(10) . .
C2 C3 H3A 119.5 . .
C4 C3 H3A 119.5 . .
C5 C4 C3 117.5(10) . .
C5 C4 H4A 121.2 . .
C3 C4 H4A 121.2 . .
C4 C5 C6 125.0(11) . .
C4 C5 H5A 117.5 . .
C6 C5 H5A 117.5 . .
C5 C6 C1 117.4(9) . .
C5 C6 C7 120.3(9) . .
C1 C6 C7 122.2(8) . .
N1 C7 N2 108.8(7) . .
N1 C7 C6 122.8(8) . .
N2 C7 C6 127.9(7) . .
N2 C8 C9 131.2(8) . .
N2 C8 C13 106.9(8) . .
C9 C8 C13 121.9(8) . .
C10 C9 C8 115.8(9) . .
C10 C9 H9A 122.1 . .
C8 C9 H9A 122.1 . .
C9 C10 C11 122.4(10) . .
C9 C10 H10A 118.8 . .
C11 C10 H10A 118.8 . .
C12 C11 C10 123.8(9) . .
C12 C11 H11A 118.1 . .
C10 C11 H11A 118.1 . .
C11 C12 C13 113.4(8) . .
C11 C12 C14 124.9(8) . .
C13 C12 C14 121.6(8) . .
N1 C13 C8 107.3(7) . .
N1 C13 C12 130.1(8) . .
C8 C13 C12 122.6(8) . .
C19 C14 C15 119.2(8) . .
C19 C14 C12 122.9(7) . .
C15 C14 C12 117.9(8) . .
C16 C15 C14 123.0(9) . .
C16 C15 H15A 118.5 . .
C14 C15 H15A 118.5 . .
C15 C16 C17 117.2(8) . .
C15 C16 C25 122.8(10) . .
C17 C16 C25 120.0(9) . .
C18 C17 C16 121.4(9) . .
C18 C17 H17A 119.3 . .
C16 C17 H17A 119.3 . .
C17 C18 C19 121.1(9) . .
C17 C18 C20 124.6(8) . .
C19 C18 C20 114.3(7) . .
C14 C19 C18 118.0(8) . .
C14 C19 Pt1 127.3(6) . .
C18 C19 Pt1 114.5(7) . .
N3 C20 C21 119.7(9) . .
N3 C20 C18 114.0(7) . .
C21 C20 C18 126.2(9) . .
C22 C21 C20 118.3(10) . .
C22 C21 H21A 120.8 . .
C20 C21 H21A 120.8 . .
C23 C22 C21 120.1(9) . .
C23 C22 H22A 119.9 . .
C21 C22 H22A 119.9 . .
C22 C23 C24 119.6(10) . .
C22 C23 H23A 120.2 . .
C24 C23 H23A 120.2 . .
N3 C24 C23 121.8(10) . .
N3 C24 H24A 119.1 . .
C23 C24 H24A 119.1 . .
C26 C25 C28 115.0(14) . .
C26 C25 C16 111.8(10) . .
C28 C25 C16 113.7(12) . .
C26 C25 C27 102.9(13) . .
C28 C25 C27 101.3(12) . .
C16 C25 C27 110.9(11) . .
C25 C26 H26A 109.5 . .
C25 C26 H26B 109.5 . .
H26A C26 H26B 109.5 . .
C25 C26 H26C 109.5 . .
H26A C26 H26C 109.5 . .
H26B C26 H26C 109.5 . .
C25 C27 H27A 109.5 . .
C25 C27 H27B 109.5 . .
H27A C27 H27B 109.5 . .
C25 C27 H27C 109.5 . .
H27A C27 H27C 109.5 . .
H27B C27 H27C 109.5 . .
C25 C28 H28A 109.5 . .
C25 C28 H28B 109.5 . .
H28A C28 H28B 109.5 . .
C25 C28 H28C 109.5 . .
H28A C28 H28C 109.5 . .
H28B C28 H28C 109.5 . .
N2 C29 C30 115.1(8) . .
N2 C29 H29A 108.5 . .
C30 C29 H29A 108.5 . .
N2 C29 H29B 108.5 . .
C30 C29 H29B 108.5 . .
H29A C29 H29B 107.5 . .
C31 C30 C29 117.0(10) . .
C31 C30 C33 114.3(10) . .
C29 C30 C33 110.1(9) . .
C31 C30 H30A 104.7 . .
C29 C30 H30A 104.7 . .
C33 C30 H30A 104.7 . .
C30 C31 C32 122.4(11) . .
C30 C31 H31A 106.7 . .
C32 C31 H31A 106.7 . .
C30 C31 H31B 106.7 . .
C32 C31 H31B 106.7 . .
H31A C31 H31B 106.6 . .
C31 C32 H32A 109.5 . .
C31 C32 H32B 109.5 . .
H32A C32 H32B 109.5 . .
C31 C32 H32C 109.5 . .
H32A C32 H32C 109.5 . .
H32B C32 H32C 109.5 . .
C34 C33 C30 116.0(11) . .
C34 C33 H33A 108.3 . .
C30 C33 H33A 108.3 . .
C34 C33 H33B 108.3 . .
C30 C33 H33B 108.3 . .
H33A C33 H33B 107.4 . .
C35 C34 C33 116.1(14) . .
C35 C34 H34A 108.3 . .
C33 C34 H34A 108.3 . .
C35 C34 H34B 108.3 . .
C33 C34 H34B 108.3 . .
H34A C34 H34B 107.4 . .
C34 C35 C36 116.9(16) . .
C34 C35 H35A 108.1 . .
C36 C35 H35A 108.1 . .
C34 C35 H35B 108.1 . .
C36 C35 H35B 108.1 . .
H35A C35 H35B 107.3 . .
C35 C36 H36A 109.5 . .
C35 C36 H36B 109.5 . .
H36A C36 H36B 109.5 . .
C35 C36 H36C 109.5 . .
H36A C36 H36C 109.5 . .
H36B C36 H36C 109.5 . .

loop_
_geom_bond_atom_site_label_1
_geom_bond_atom_site_label_2
_geom_bond_distance
_geom_bond_site_symmetry_2
Pt1 C19 1.960(8) .
Pt1 N1 1.970(7) .
Pt1 N3 1.995(7) .
Pt1 O1 2.060(6) .
O1 C1 1.324(10) .
N1 C7 1.350(9) .
N1 C13 1.376(10) .
C1 C2 1.418(13) .
C1 C6 1.423(13) .
N2 C7 1.370(11) .
N2 C8 1.385(10) .
N2 C29 1.469(10) .
C2 C3 1.369(15) .
C2 H2A 0.9300 .
N3 C24 1.341(11) .
N3 C20 1.353(10) .
C3 C4 1.374(15) .
C3 H3A 0.9300 .
C4 C5 1.354(13) .
C4 H4A 0.9300 .
C5 C6 1.391(12) .
C5 H5A 0.9300 .
C6 C7 1.470(12) .
C8 C9 1.391(12) .
C8 C13 1.400(11) .
C9 C10 1.357(13) .
C9 H9A 0.9300 .
C10 C11 1.406(13) .
C10 H10A 0.9300 .
C11 C12 1.372(12) .
C11 H11A 0.9300 .
C12 C13 1.416(10) .
C12 C14 1.501(12) .
C14 C19 1.384(12) .
C14 C15 1.425(11) .
C15 C16 1.364(13) .
C15 H15A 0.9300 .
C16 C17 1.396(13) .
C16 C25 1.527(12) .
C17 C18 1.386(12) .
C17 H17A 0.9300 .
C18 C19 1.411(11) .
C18 C20 1.444(13) .
C20 C21 1.403(12) .
C21 C22 1.403(15) .
C21 H21A 0.9300 .
C22 C23 1.346(13) .
C22 H22A 0.9300 .
C23 C24 1.368(13) .
C23 H23A 0.9300 .
C24 H24A 0.9300 .
C25 C26 1.402(17) .
C25 C28 1.466(18) .
C25 C27 1.545(19) .
C26 H26A 0.9600 .
C26 H26B 0.9600 .
C26 H26C 0.9600 .
C27 H27A 0.9600 .
C27 H27B 0.9600 .
C27 H27C 0.9600 .
C28 H28A 0.9600 .
C28 H28B 0.9600 .
C28 H28C 0.9600 .
C29 C30 1.487(13) .
C29 H29A 0.9700 .
C29 H29B 0.9700 .
C30 C31 1.444(15) .
C30 C33 1.555(13) .
C30 H30A 0.9800 .
C31 C32 1.469(15) .
C31 H31A 0.9700 .
C31 H31B 0.9700 .
C32 H32A 0.9600 .
C32 H32B 0.9600 .
C32 H32C 0.9600 .
C33 C34 1.522(17) .
C33 H33A 0.9700 .
C33 H33B 0.9700 .
C34 C35 1.425(16) .
C34 H34A 0.9700 .
C34 H34B 0.9700 .
C35 C36 1.455(19) .
C35 H35A 0.9700 .
C35 H35B 0.9700 .
C36 H36A 0.9600 .
C36 H36B 0.9600 .
C36 H36C 0.9600 .
